data_1519992
loop_
_publ_author_name
'Callear, Samantha K.'
'Hursthouse, Michael B.'

_publ_section_title
;
 1-Methylimidazolium DL-tartrate
;
_journal_name_full 'Crystal Structure Report Archive'
_journal_page_first 498
_journal_year 2008
_chemical_formula_sum 'C8 H12 N2 O6'
_chemical_formula_weight 232.20
_chemical_name_systematic
;
DL-tartaric acid & 1-methylimidazole
;
_space_group_IT_number 14
_symmetry_cell_setting monoclinic
_symmetry_space_group_name_Hall '-P 2yn'
_symmetry_space_group_name_H-M 'P 1 21/n 1'
_atom_sites_solution_hydrogens geom
_atom_sites_solution_primary direct
_atom_sites_solution_secondary difmap
_cell_angle_alpha 90.00
_cell_angle_beta 100.552(2)
_cell_angle_gamma 90.00
_cell_formula_units_Z 4
_cell_length_a 7.5192(3)
_cell_length_b 7.0534(3)
_cell_length_c 18.9307(8)
_cell_measurement_reflns_used 4421
_cell_measurement_temperature 120(2)
_cell_measurement_theta_max 27.48
_cell_measurement_theta_min 2.91
_cell_volume 987.03(7)
_computing_cell_refinement 'DENZO (Otwinowski & Minor, 1997) & COLLECT (Hooft, R.W.W., 1998)'
_computing_data_collection 'COLLECT (Hooft, R.W.W., 1998)'
_computing_data_reduction 'DENZO (Otwinowski & Minor, 1997) & COLLECT (Hooft, R.W.W., 1998)'
_computing_structure_refinement 'SHELXL-97 (Sheldrick, 1997)'
_diffrn_ambient_temperature 120(2)
_diffrn_detector_area_resol_mean 9.091
_diffrn_measured_fraction_theta_full 0.999
_diffrn_measured_fraction_theta_max 0.999
_diffrn_measurement_device_type 'Bruker-Nonius 95mm CCD camera on \k-goniostat'
_diffrn_measurement_method '\f & \w scans'
_diffrn_radiation_monochromator '10cm confocal mirrors'
_diffrn_radiation_source 'Bruker-Nonius FR591 rotating anode'
_diffrn_radiation_type MoK\a
_diffrn_radiation_wavelength 0.71073
_diffrn_reflns_av_R_equivalents 0.0660
_diffrn_reflns_av_sigmaI/netI 0.0328
_diffrn_reflns_limit_h_max 9
_diffrn_reflns_limit_h_min -9
_diffrn_reflns_limit_k_max 9
_diffrn_reflns_limit_k_min -9
_diffrn_reflns_limit_l_max 24
_diffrn_reflns_limit_l_min -24
_diffrn_reflns_number 27492
_diffrn_reflns_theta_full 27.48
_diffrn_reflns_theta_max 27.48
_diffrn_reflns_theta_min 3.09
_exptl_absorpt_coefficient_mu 0.135
_exptl_absorpt_correction_T_max 0.9933
_exptl_absorpt_correction_T_min 0.9866
_exptl_absorpt_correction_type multi-scan
_exptl_absorpt_process_details 'SADABS V2.10 (Sheldrick, G.M., 2003)'
_exptl_crystal_colour colourless
_exptl_crystal_density_diffrn 1.563
_exptl_crystal_density_method 'not measured'
_exptl_crystal_description block
_exptl_crystal_F_000 488
_exptl_crystal_size_max 0.10
_exptl_crystal_size_mid 0.08
_exptl_crystal_size_min 0.05
_refine_diff_density_max 0.313
_refine_diff_density_min -0.248
_refine_diff_density_rms 0.058
_refine_ls_extinction_method none
_refine_ls_goodness_of_fit_ref 1.124
_refine_ls_hydrogen_treatment constr
_refine_ls_matrix_type full
_refine_ls_number_parameters 151
_refine_ls_number_reflns 2266
_refine_ls_number_restraints 0
_refine_ls_restrained_S_all 1.124
_refine_ls_R_factor_all 0.0717
_refine_ls_R_factor_gt 0.0572
_refine_ls_shift/su_max 0.000
_refine_ls_shift/su_mean 0.000
_refine_ls_structure_factor_coef Fsqd
_refine_ls_weighting_details 'calc w=1/[\s^2^(Fo^2^)+(0.0224P)^2^+1.4341P] where P=(Fo^2^+2Fc^2^)/3'
_refine_ls_weighting_scheme calc
_refine_ls_wR_factor_gt 0.1066
_refine_ls_wR_factor_ref 0.1134
_reflns_number_gt 1903
_reflns_number_total 2266
_reflns_threshold_expression >2sigma(I)
_cod_data_source_file eCrystal-498.cif
_cod_data_source_block 06skc0082p21n
_cod_depositor_comments
;
Citation :
Callear, Samantha K. and Hursthouse, Michael B. (2008) 
University of Southampton, Crystal Structure Report Archive. 
(doi:10.5258/ecrystals/498)

More at:
http://ecrystals.chem.soton.ac.uk/498/
;
_cod_original_sg_symbol_H-M P21/n
_cod_database_code 1519992

loop_
_symmetry_equiv_pos_as_xyz
'x, y, z'
'-x+1/2, y+1/2, -z+1/2'
'-x, -y, -z'
'x-1/2, -y-1/2, z-1/2'

loop_
_atom_site_label
_atom_site_type_symbol
_atom_site_fract_x
_atom_site_fract_y
_atom_site_fract_z
_atom_site_U_iso_or_equiv
_atom_site_adp_type
_atom_site_occupancy
_atom_site_symmetry_multiplicity
_atom_site_calc_flag
_atom_site_refinement_flags
_atom_site_disorder_assembly
_atom_site_disorder_group
C1 C 0.9261(3) 0.0845(3) 0.20425(11) 0.0173(4) Uani 1 1 d . . .
C2 C 0.7224(3) 0.1275(3) 0.19007(11) 0.0182(4) Uani 1 1 d . . .
H2 H 0.6814 0.1368 0.2373 0.022 Uiso 1 1 calc R . .
C3 C 0.6192(3) -0.0364(3) 0.14665(11) 0.0187(5) Uani 1 1 d . . .
H3 H 0.6250 -0.1498 0.1787 0.022 Uiso 1 1 calc R . .
C4 C 0.4222(3) 0.0225(3) 0.12491(11) 0.0187(4) Uani 1 1 d . . .
O1A O 0.98973(19) -0.0078(2) 0.25906(8) 0.0211(3) Uani 1 1 d . . .
O1B O 1.01639(19) 0.1437(2) 0.15808(8) 0.0211(3) Uani 1 1 d . . .
O2 O 0.6844(2) 0.3016(2) 0.15313(8) 0.0209(3) Uani 1 1 d . . .
H2A H 0.6388 0.3776 0.1790 0.031 Uiso 1 1 calc R . .
O3 O 0.6960(2) -0.0852(2) 0.08659(8) 0.0229(4) Uani 1 1 d . . .
H3A H 0.6287 -0.0467 0.0489 0.034 Uiso 1 1 calc R . .
O4A O 0.34383(19) 0.0374(2) 0.18062(8) 0.0225(4) Uani 1 1 d . . .
H4A H 0.2350 0.0680 0.1671 0.061(11) Uiso 1 1 calc R . .
O4B O 0.3537(2) 0.0541(3) 0.06283(8) 0.0247(4) Uani 1 1 d . . .
C22 C 0.9632(3) 0.2653(3) -0.02815(12) 0.0228(5) Uani 1 1 d . . .
H22 H 1.0756 0.2017 -0.0253 0.027 Uiso 1 1 calc R . .
C24 C 0.7156(3) 0.3809(4) -0.00019(13) 0.0328(6) Uani 1 1 d . . .
H24 H 0.6241 0.4124 0.0264 0.039 Uiso 1 1 calc R . .
C25 C 0.7164(3) 0.4256(4) -0.06929(13) 0.0315(6) Uani 1 1 d . . .
H25 H 0.6259 0.4946 -0.1005 0.038 Uiso 1 1 calc R . .
C26 C 0.9294(3) 0.3696(4) -0.15565(12) 0.0292(5) Uani 1 1 d . . .
H26A H 1.0576 0.3360 -0.1503 0.044 Uiso 1 1 calc R . .
H26B H 0.9117 0.5004 -0.1730 0.044 Uiso 1 1 calc R . .
H26C H 0.8573 0.2838 -0.1903 0.044 Uiso 1 1 calc R . .
N21 N 0.8719(2) 0.3527(3) -0.08591(10) 0.0227(4) Uani 1 1 d . . .
N23 N 0.8705(2) 0.2823(3) 0.02473(10) 0.0241(4) Uani 1 1 d . . .
H23 H 0.9033 0.2374 0.0686 0.052(10) Uiso 1 1 calc R . .

loop_
_atom_site_aniso_label
_atom_site_aniso_U_11
_atom_site_aniso_U_22
_atom_site_aniso_U_33
_atom_site_aniso_U_23
_atom_site_aniso_U_13
_atom_site_aniso_U_12
C1 0.0149(10) 0.0213(11) 0.0162(10) -0.0037(8) 0.0039(8) -0.0030(8)
C2 0.0149(10) 0.0259(12) 0.0149(10) 0.0001(9) 0.0056(8) 0.0009(9)
C3 0.0118(9) 0.0275(12) 0.0173(10) 0.0000(9) 0.0040(8) 0.0013(8)
C4 0.0147(10) 0.0216(11) 0.0196(11) -0.0034(9) 0.0031(8) -0.0031(8)
O1A 0.0144(7) 0.0296(9) 0.0189(8) 0.0049(7) 0.0019(6) 0.0007(6)
O1B 0.0133(7) 0.0317(9) 0.0193(7) 0.0037(7) 0.0060(6) 0.0009(6)
O2 0.0192(8) 0.0245(8) 0.0198(8) 0.0004(6) 0.0056(6) 0.0042(6)
O3 0.0165(7) 0.0352(10) 0.0174(7) -0.0045(7) 0.0042(6) 0.0030(7)
O4A 0.0121(7) 0.0395(10) 0.0166(7) 0.0015(7) 0.0039(6) 0.0023(7)
O4B 0.0164(7) 0.0403(10) 0.0170(8) -0.0008(7) 0.0018(6) 0.0016(7)
C22 0.0205(11) 0.0250(12) 0.0233(11) 0.0008(9) 0.0053(9) -0.0003(9)
C24 0.0245(12) 0.0484(16) 0.0278(13) 0.0065(12) 0.0107(10) 0.0111(11)
C25 0.0220(12) 0.0459(16) 0.0263(12) 0.0068(11) 0.0035(9) 0.0101(11)
C26 0.0375(14) 0.0348(14) 0.0182(11) 0.0019(10) 0.0131(10) -0.0009(11)
N21 0.0218(9) 0.0281(11) 0.0189(9) 0.0011(8) 0.0058(7) -0.0015(8)
N23 0.0214(9) 0.0318(11) 0.0191(10) 0.0025(8) 0.0033(7) 0.0026(8)

loop_
_atom_type_symbol
_atom_type_description
_atom_type_scat_dispersion_real
_atom_type_scat_dispersion_imag
_atom_type_scat_source
C C 0.0033 0.0016 'International Tables Vol C Tables 4.2.6.8 and 6.1.1.4'
H H 0.0000 0.0000 'International Tables Vol C Tables 4.2.6.8 and 6.1.1.4'
N N 0.0061 0.0033 'International Tables Vol C Tables 4.2.6.8 and 6.1.1.4'
O O 0.0106 0.0060 'International Tables Vol C Tables 4.2.6.8 and 6.1.1.4'

loop_
_geom_angle_atom_site_label_1
_geom_angle_atom_site_label_2
_geom_angle_atom_site_label_3
_geom_angle
_geom_angle_site_symmetry_1
_geom_angle_site_symmetry_3
O1A C1 O1B 124.95(19) . .
O1A C1 C2 117.91(18) . .
O1B C1 C2 117.13(18) . .
O2 C2 C1 111.23(17) . .
O2 C2 C3 110.51(16) . .
C1 C2 C3 109.47(17) . .
O2 C2 H2 108.5 . .
C1 C2 H2 108.5 . .
C3 C2 H2 108.5 . .
O3 C3 C4 111.79(17) . .
O3 C3 C2 111.87(17) . .
C4 C3 C2 108.03(17) . .
O3 C3 H3 108.3 . .
C4 C3 H3 108.3 . .
C2 C3 H3 108.3 . .
O4B C4 O4A 126.43(19) . .
O4B C4 C3 122.12(19) . .
O4A C4 C3 111.43(17) . .
C2 O2 H2A 109.5 . .
C3 O3 H3A 109.5 . .
C4 O4A H4A 109.5 . .
N23 C22 N21 108.4(2) . .
N23 C22 H22 125.8 . .
N21 C22 H22 125.8 . .
C25 C24 N23 107.5(2) . .
C25 C24 H24 126.3 . .
N23 C24 H24 126.3 . .
C24 C25 N21 107.0(2) . .
C24 C25 H25 126.5 . .
N21 C25 H25 126.5 . .
N21 C26 H26A 109.5 . .
N21 C26 H26B 109.5 . .
H26A C26 H26B 109.5 . .
N21 C26 H26C 109.5 . .
H26A C26 H26C 109.5 . .
H26B C26 H26C 109.5 . .
C22 N21 C25 108.65(19) . .
C22 N21 C26 125.7(2) . .
C25 N21 C26 125.6(2) . .
C22 N23 C24 108.57(19) . .
C22 N23 H23 125.7 . .
C24 N23 H23 125.7 . .

loop_
_geom_bond_atom_site_label_1
_geom_bond_atom_site_label_2
_geom_bond_distance
_geom_bond_site_symmetry_2
C1 O1A 1.244(3) .
C1 O1B 1.271(2) .
C1 C2 1.536(3) .
C2 O2 1.416(3) .
C2 C3 1.543(3) .
C2 H2 1.0000 .
C3 O3 1.409(2) .
C3 C4 1.521(3) .
C3 H3 1.0000 .
C4 O4B 1.214(3) .
C4 O4A 1.303(2) .
O2 H2A 0.8400 .
O3 H3A 0.8400 .
O4A H4A 0.8400 .
C22 N23 1.326(3) .
C22 N21 1.331(3) .
C22 H22 0.9500 .
C24 C25 1.347(3) .
C24 N23 1.364(3) .
C24 H24 0.9500 .
C25 N21 1.365(3) .
C25 H25 0.9500 .
C26 N21 1.468(3) .
C26 H26A 0.9800 .
C26 H26B 0.9800 .
C26 H26C 0.9800 .
N23 H23 0.8800 .

loop_
_geom_hbond_atom_site_label_D
_geom_hbond_atom_site_label_H
_geom_hbond_atom_site_label_A
_geom_hbond_distance_DH
_geom_hbond_distance_HA
_geom_hbond_distance_DA
_geom_hbond_angle_DHA
_geom_hbond_site_symmetry_A
N23 H23 O1B 0.88 1.87 2.742(2) 169.4 .
N23 H23 O2 0.88 2.54 3.022(2) 115.3 .
O3 H3A O4B 0.84 2.25 2.715(2) 115.3 .
O4A H4A O1B 0.84 1.71 2.534(2) 167.9 1_455
O3 H3A O4B 0.84 2.14 2.793(2) 133.9 3_655
O2 H2A O1A 0.84 1.84 2.661(2) 166.0 2_655
